data_9006444
loop_
_publ_author_name
'Miletich, R.'
'Zemann, J.'
'Nowak, M.'

_publ_section_title
;
 Reversible hydration in synthetic mixite, BiCu6(OH)6(AsO4)3.nH2O(n<=3):
 hydration kinetics and crystal chemistry
 Sample: H20
;
_journal_name_full 'Physics and Chemistry of Minerals'
_journal_page_first 411
_journal_page_last 422
_journal_paper_doi 10.1007/s002690050055
_journal_volume 24
_journal_year 1997
_chemical_formula_sum 'As3 Bi Cu6 H60 O21'
_chemical_name_mineral Mixite
_space_group_IT_number 176
_symmetry_space_group_name_Hall '-P 6c'
_symmetry_space_group_name_H-M 'P 63/m'
_cell_angle_alpha 90
_cell_angle_beta 90
_cell_angle_gamma 120
_cell_formula_units_Z 2
_cell_length_a 13.633
_cell_length_b 13.633
_cell_length_c 5.913
_cell_volume 951.747
_database_code_amcsd 0008026
_exptl_crystal_density_diffrn 4.227
_cod_original_formula_sum 'Bi Cu6 As3 O21 H60'
_cod_database_code 9006444

loop_
_space_group_symop_operation_xyz
x,y,z
-x+y,-x,1/2-z
x-y,x,1/2+z
y,-x+y,-z
-y,x-y,z
x,y,1/2-z
-x,-y,1/2+z
x-y,x,-z
-x+y,-x,z
-y,x-y,1/2-z
y,-x+y,1/2+z
-x,-y,-z

loop_
_atom_site_aniso_label
_atom_site_aniso_U_11
_atom_site_aniso_U_22
_atom_site_aniso_U_33
_atom_site_aniso_U_12
_atom_site_aniso_U_13
_atom_site_aniso_U_23
Bi 0.02196 0.02196 0.01851 0.01098 0.00000 0.00000
Cu 0.02676 0.01674 0.01484 0.00904 -0.00145 0.00021
As 0.01815 0.01688 0.01575 0.00890 0.00000 0.00000
O1 0.01010 0.02902 0.02099 -0.00847 0.00000 0.00000
O2 0.02041 0.01448 0.01162 -0.00113 0.00000 0.00000
O3 0.02111 0.01984 0.01672 0.00897 0.00014 -0.00729
O-H4 0.03001 0.01900 0.01066 0.01201 0.00000 0.00000
O-H5 0.03489 0.01702 0.00873 0.01525 0.00000 0.00000

loop_
_atom_site_label
_atom_site_fract_x
_atom_site_fract_y
_atom_site_fract_z
_atom_site_occupancy
_atom_site_U_iso_or_equiv
_atom_site_type_symbol
_atom_site_attached_hydrogens
Bi 0.33333 0.66667 0.25000 1.00000 0.02077 Bi 0
Cu 0.41073 0.09644 0.49716 1.00000 0.02026 Cu 0
As 0.65647 0.14974 0.25000 1.00000 0.01684 As 0
O1 0.79910 0.21380 0.25000 1.00000 0.02064 O 0
O2 0.60920 0.00790 0.25000 1.00000 0.01988 O 0
O3 0.60450 0.17870 0.48160 1.00000 0.01976 O 0
O-H4 0.36990 -0.00970 0.25000 1.00000 0.02001 O 1
O-H5 0.44270 0.19700 0.75000 1.00000 0.01925 O 1
WatO6 0.01000 0.17900 0.25000 0.16667 0.03293 O 2
WatO7 0.18500 0.06800 0.01200 0.16667 0.04053 O 2
WatO8 0.15900 0.20400 0.10400 0.08333 0.02406 O 2
WatO9 0.19000 0.11300 0.11200 0.08333 0.03166 O 2
WatO10 0.17500 0.16100 -0.00700 0.08333 0.03420 O 2

loop_
_cod_changelog_entry_id
_cod_changelog_entry_author
_cod_changelog_entry_date
_cod_changelog_entry_text
1
;cod-tools version 3.8.0
Id: cif_guess_AMCSD_atom_types 9581 2023-05-17 12:35:41Z saulius
;
2023-05-18T11:39:41+03:00
;Derived atom types and hydrogen counts
from atom names that follow the AMCSD naming convention
(Wat == water, O-H == hydroxyl).
;
2
;cod-tools version 3.10.1
Id: cif_fix_AMCSD_aniso_labels 10200 2024-08-01 14:09:44Z saulius
;
2024-08-02T12:21:04+03:00
;Changed the following '_atom_site_aniso_label' values:
'OH4' -> 'O-H4'
'OH5' -> 'O-H5'
;

loop_
_cod_related_entry_id
_cod_related_entry_database
_cod_related_entry_code
1 AMCSD 0008026
